data_7236109
loop_
_publ_author_name
'Song, Chengling'
'Hu, Jiayi'
'Ling, Yajing'
'Feng, YunLong'
'Krishna, Rajamani'
'Chen, De-li'
'He, Yabing'

_publ_section_title
;
 The accessibility of nitrogen sites makes a difference in selective CO2
 adsorption of a family of isostructural metal--organic frameworks
;
_journal_issue 38
_journal_name_full 'Journal of Materials Chemistry A'
_journal_page_first 19417
_journal_paper_doi 10.1039/C5TA05481H
_journal_volume 3
_journal_year 2015
_chemical_formula_sum 'C25 H11 Cu2 N O10'
_chemical_formula_weight 612.45
_space_group_IT_number 166
_space_group_name_Hall '-R 3 2"'
_space_group_name_H-M_alt 'R -3 m :H'
_symmetry_cell_setting trigonal
_symmetry_space_group_name_H-M 'R -3 m :H'
_atom_sites_solution_hydrogens geom
_atom_sites_solution_primary direct
_atom_sites_solution_secondary difmap
_audit_creation_method SHELXL-97
_audit_update_record
;
2015-03-08 deposited with the CCDC.
2015-08-10 downloaded from the CCDC.
;
_cell_angle_alpha 90.00
_cell_angle_beta 90.00
_cell_angle_gamma 120.00
_cell_formula_units_Z 9
_cell_length_a 18.5943(3)
_cell_length_b 18.5943(3)
_cell_length_c 38.7113(6)
_cell_measurement_temperature 293(2)
_cell_volume 11591.2(3)
_computing_structure_refinement 'SHELXL-97 (Sheldrick, 1997)'
_computing_structure_solution 'SHELXS-97 (Sheldrick, 1990)'
_diffrn_ambient_temperature 293(2)
_diffrn_measured_fraction_theta_full 0.995
_diffrn_measured_fraction_theta_max 0.995
_diffrn_radiation_monochromator graphite
_diffrn_radiation_source 'fine-focus sealed tube'
_diffrn_radiation_type CuK\a
_diffrn_radiation_wavelength 1.54184
_diffrn_reflns_av_R_equivalents 0.0364
_diffrn_reflns_av_sigmaI/netI 0.0179
_diffrn_reflns_limit_h_max 21
_diffrn_reflns_limit_h_min -23
_diffrn_reflns_limit_k_max 23
_diffrn_reflns_limit_k_min -22
_diffrn_reflns_limit_l_max 47
_diffrn_reflns_limit_l_min -41
_diffrn_reflns_number 19641
_diffrn_reflns_theta_full 73.93
_diffrn_reflns_theta_max 73.93
_diffrn_reflns_theta_min 2.97
_exptl_absorpt_coefficient_mu 1.225
_exptl_crystal_density_diffrn 0.790
_exptl_crystal_density_method 'not measured'
_exptl_crystal_description block
_exptl_crystal_F_000 2322
_platon_squeeze_details
;
;
_refine_diff_density_max 1.475
_refine_diff_density_min -0.661
_refine_diff_density_rms 0.209
_refine_ls_extinction_method none
_refine_ls_goodness_of_fit_ref 1.239
_refine_ls_hydrogen_treatment mixed
_refine_ls_matrix_type full
_refine_ls_number_parameters 148
_refine_ls_number_reflns 2856
_refine_ls_number_restraints 41
_refine_ls_restrained_S_all 1.237
_refine_ls_R_factor_all 0.0969
_refine_ls_R_factor_gt 0.0889
_refine_ls_shift/su_max 0.002
_refine_ls_shift/su_mean 0.000
_refine_ls_structure_factor_coef Fsqd
_refine_ls_weighting_details 'calc w=1/[\s^2^(Fo^2^)+(0.2000P)^2^+0.0000P] where P=(Fo^2^+2Fc^2^)/3'
_refine_ls_weighting_scheme calc
_refine_ls_wR_factor_gt 0.2590
_refine_ls_wR_factor_ref 0.2763
_reflns_number_gt 2413
_reflns_number_total 2856
_reflns_threshold_expression >2sigma(I)
_cod_data_source_file c5ta05481h2.cif
_cod_data_source_block s7-13
_cod_original_sg_symbol_H-M r-3m
_cod_database_code 7236109

loop_
_symmetry_equiv_pos_as_xyz
'x, y, z'
'-y, x-y, z'
'y, x, -z'
'-x+y, -x, z'
'x-y, -y, -z'
'-x, -x+y, -z'
'x+2/3, y+1/3, z+1/3'
'-y+2/3, x-y+1/3, z+1/3'
'y+2/3, x+1/3, -z+1/3'
'-x+y+2/3, -x+1/3, z+1/3'
'x-y+2/3, -y+1/3, -z+1/3'
'-x+2/3, -x+y+1/3, -z+1/3'
'x+1/3, y+2/3, z+2/3'
'-y+1/3, x-y+2/3, z+2/3'
'y+1/3, x+2/3, -z+2/3'
'-x+y+1/3, -x+2/3, z+2/3'
'x-y+1/3, -y+2/3, -z+2/3'
'-x+1/3, -x+y+2/3, -z+2/3'
'-x, -y, -z'
'y, -x+y, -z'
'-y, -x, z'
'x-y, x, -z'
'-x+y, y, z'
'x, x-y, z'
'-x+2/3, -y+1/3, -z+1/3'
'y+2/3, -x+y+1/3, -z+1/3'
'-y+2/3, -x+1/3, z+1/3'
'x-y+2/3, x+1/3, -z+1/3'
'-x+y+2/3, y+1/3, z+1/3'
'x+2/3, x-y+1/3, z+1/3'
'-x+1/3, -y+2/3, -z+2/3'
'y+1/3, -x+y+2/3, -z+2/3'
'-y+1/3, -x+2/3, z+2/3'
'x-y+1/3, x+2/3, -z+2/3'
'-x+y+1/3, y+2/3, z+2/3'
'x+1/3, x-y+2/3, z+2/3'

loop_
_atom_site_label
_atom_site_type_symbol
_atom_site_fract_x
_atom_site_fract_y
_atom_site_fract_z
_atom_site_U_iso_or_equiv
_atom_site_adp_type
_atom_site_occupancy
_atom_site_symmetry_multiplicity
_atom_site_calc_flag
_atom_site_refinement_flags
_atom_site_disorder_assembly
_atom_site_disorder_group
Cu1 Cu 0.857031(16) 0.71406(3) 0.638756(13) 0.0407(3) Uani 1 2 d S . .
N1 N 0.498(2) 0.6153(16) 0.5543(4) 0.180(15) Uani 0.25 1 d PD . -1
O1 O 0.74436(17) 0.63663(16) 0.62256(6) 0.0630(6) Uani 1 1 d . A -1
O2 O 0.70504(17) 0.55682(15) 0.66957(6) 0.0630(6) Uani 1 1 d . . -1
O1W O 0.8939(2) 0.7878(4) 0.59316(13) 0.117(2) Uani 1 2 d S A .
C1 C 0.6943(2) 0.5749(2) 0.63958(8) 0.0535(8) Uani 1 1 d . . .
C2 C 0.6133(2) 0.5156(2) 0.62243(9) 0.0615(10) Uani 1 1 d . A .
C3 C 0.55584(17) 0.44416(17) 0.63924(12) 0.0562(11) Uani 1 2 d S . .
H3 H 0.5653 0.4347 0.6620 0.067 Uiso 1 2 calc SR A .
C4 C 0.5985(3) 0.5293(3) 0.58831(12) 0.0858(16) Uani 1 1 d . . .
H4 H 0.6372 0.5771 0.5769 0.103 Uiso 1 1 calc R A .
C5 C 0.5272(3) 0.4728(3) 0.5714(2) 0.101(3) Uani 1 2 d S . .
C6 C 0.5029(6) 0.4971(6) 0.5373(5) 0.075(6) Uani 0.50 2 d SPD . .
C7 C 0.4999(11) 0.4430(8) 0.5118(6) 0.16(3) Uani 0.25 1 d PD . .
H7 H 0.5043 0.3965 0.5195 0.196 Uiso 0.25 1 d PRD . .
C8 C 0.4891(18) 0.4580(11) 0.4776(5) 0.104(14) Uani 0.25 1 d PD . .
H8 H 0.4907 0.4223 0.4607 0.124 Uiso 0.25 1 d PRD A .
C9 C 0.4777(5) 0.5223(5) 0.4684(5) 0.071(6) Uani 0.50 2 d SPD . .
C10 C 0.4898(18) 0.5824(10) 0.4936(4) 0.096(8) Uani 0.25 1 d PD . .
C11 C 0.4809(18) 0.6504(13) 0.4858(4) 0.109(9) Uani 0.25 1 d PD . .
H11 H 0.4787 0.6640 0.4629 0.131 Uiso 0.25 1 d PR . .
C12 C 0.474(2) 0.6966(16) 0.5123(5) 0.24(3) Uani 0.25 1 d PD . .
H12 H 0.4613 0.7360 0.5072 0.289 Uiso 0.25 1 d PRD A .
C13 C 0.488(3) 0.684(2) 0.5462(4) 0.20(2) Uani 0.25 1 d PD A .
H13 H 0.4917 0.7218 0.5640 0.245 Uiso 0.25 1 d PR . .
C14 C 0.4984(18) 0.5663(12) 0.5279(5) 0.087(9) Uani 0.25 1 d PD . .

loop_
_atom_site_aniso_label
_atom_site_aniso_U_11
_atom_site_aniso_U_22
_atom_site_aniso_U_33
_atom_site_aniso_U_23
_atom_site_aniso_U_13
_atom_site_aniso_U_12
Cu1 0.0525(4) 0.0306(4) 0.0317(5) 0.00252(18) 0.00126(9) 0.0153(2)
N1 0.27(4) 0.22(4) 0.106(15) -0.09(2) -0.08(2) 0.17(3)
O1 0.0603(11) 0.0514(9) 0.0525(9) 0.0052(7) -0.0113(8) 0.0092(8)
O2 0.0603(11) 0.0514(9) 0.0525(9) 0.0052(7) -0.0113(8) 0.0092(8)
O1W 0.144(4) 0.121(5) 0.079(3) 0.066(3) 0.0329(16) 0.061(2)
C1 0.0568(19) 0.0418(15) 0.0482(16) -0.0005(12) -0.0056(13) 0.0143(14)
C2 0.060(2) 0.0504(18) 0.0531(18) 0.0064(13) -0.0102(16) 0.0120(16)
C3 0.0541(17) 0.0541(17) 0.048(2) 0.0056(10) -0.0056(10) 0.018(2)
C4 0.074(3) 0.064(2) 0.069(2) 0.0231(19) -0.021(2) -0.003(2)
C5 0.084(3) 0.084(3) 0.072(4) 0.033(2) -0.033(2) -0.006(3)
C6 0.067(6) 0.067(6) 0.061(8) 0.013(6) -0.013(6) 0.010(7)
C7 0.28(6) 0.034(12) 0.10(2) 0.007(11) -0.10(3) 0.015(15)
C8 0.17(3) 0.047(11) 0.068(12) 0.014(9) -0.049(16) 0.038(14)
C9 0.056(5) 0.056(5) 0.070(12) 0.019(5) -0.019(5) 0.005(6)
C10 0.15(2) 0.041(10) 0.058(10) 0.009(9) -0.042(12) 0.015(12)
C11 0.18(3) 0.102(15) 0.061(9) -0.012(10) -0.035(13) 0.077(17)
C12 0.53(9) 0.23(4) 0.093(17) 0.04(2) 0.01(3) 0.28(6)
C13 0.40(7) 0.24(4) 0.106(18) -0.03(2) -0.10(3) 0.25(5)
C14 0.090(14) 0.052(13) 0.088(16) 0.013(11) -0.037(12) 0.012(12)

loop_
_atom_type_symbol
_atom_type_description
_atom_type_scat_dispersion_real
_atom_type_scat_dispersion_imag
_atom_type_scat_source
C C 0.0181 0.0091 'International Tables Vol C Tables 4.2.6.8 and 6.1.1.4'
H H 0.0000 0.0000 'International Tables Vol C Tables 4.2.6.8 and 6.1.1.4'
Cu Cu -1.9646 0.5888 'International Tables Vol C Tables 4.2.6.8 and 6.1.1.4'
N N 0.0311 0.0180 'International Tables Vol C Tables 4.2.6.8 and 6.1.1.4'
O O 0.0492 0.0322 'International Tables Vol C Tables 4.2.6.8 and 6.1.1.4'

loop_
_geom_angle_atom_site_label_1
_geom_angle_atom_site_label_2
_geom_angle_atom_site_label_3
_geom_angle
_geom_angle_site_symmetry_1
_geom_angle_site_symmetry_3
O2 Cu1 O2 88.69(18) 25_666 11_566
O2 Cu1 O1 167.73(10) 25_666 .
O2 Cu1 O1 89.77(13) 11_566 .
O2 Cu1 O1 89.77(13) 25_666 23_655
O2 Cu1 O1 167.73(10) 11_566 23_655
O1 Cu1 O1 89.15(19) . 23_655
O2 Cu1 O1W 97.11(16) 25_666 .
O2 Cu1 O1W 97.11(16) 11_566 .
O1 Cu1 O1W 95.16(16) . .
O1 Cu1 O1W 95.16(16) 23_655 .
O2 Cu1 Cu1 83.80(7) 25_666 25_666
O2 Cu1 Cu1 83.80(7) 11_566 25_666
O1 Cu1 Cu1 83.92(7) . 25_666
O1 Cu1 Cu1 83.93(7) 23_655 25_666
O1W Cu1 Cu1 178.7(2) . 25_666
C14 N1 C13 119.0(12) . .
C14 N1 C8 10.1(13) . 19_666
C13 N1 C8 127.8(14) . 19_666
C1 O1 Cu1 122.7(2) . .
C1 O2 Cu1 123.0(2) . 25_666
O1 C1 O2 126.3(3) . .
O1 C1 C2 117.1(3) . .
O2 C1 C2 116.6(3) . .
C3 C2 C4 119.4(3) . .
C3 C2 C1 120.4(3) . .
C4 C2 C1 120.0(3) . .
C2 C3 C2 120.3(4) . 21_665
C5 C4 C2 120.8(4) . .
C4 C5 C4 119.3(5) 21_665 .
C4 C5 C6 119.8(3) 21_665 .
C4 C5 C6 119.8(3) . .
C4 C5 C9 119.3(4) 21_665 19_666
C4 C5 C9 119.3(4) . 19_666
C6 C5 C9 24.8(8) . 19_666
C9 C6 C8 112(4) 19_666 3_556
C9 C6 C8 112(4) 19_666 19_666
C8 C6 C8 61(4) 3_556 19_666
C9 C6 C7 37(2) 19_666 .
C8 C6 C7 75(2) 3_556 .
C8 C6 C7 97.6(18) 19_666 .
C9 C6 C7 37(2) 19_666 21_665
C8 C6 C7 97.6(18) 3_556 21_665
C8 C6 C7 75(2) 19_666 21_665
C7 C6 C7 44.8(13) . 21_665
C9 C6 C14 136(3) 19_666 .
C8 C6 C14 62.3(18) 3_556 .
C8 C6 C14 24.4(19) 19_666 .
C7 C6 C14 119.2(10) . .
C7 C6 C14 98.9(11) 21_665 .
C9 C6 C14 136(3) 19_666 21_665
C8 C6 C14 24.4(19) 3_556 21_665
C8 C6 C14 62.3(18) 19_666 21_665
C7 C6 C14 98.9(11) . 21_665
C7 C6 C14 119.2(10) 21_665 21_665
C14 C6 C14 52(2) . 21_665
C9 C6 C5 79(3) 19_666 .
C8 C6 C5 146.2(18) 3_556 .
C8 C6 C5 146.2(18) 19_666 .
C7 C6 C5 107.9(12) . .
C7 C6 C5 107.9(12) 21_665 .
C14 C6 C5 131.8(12) . .
C14 C6 C5 131.8(12) 21_665 .
C9 C6 C10 28.8(18) 19_666 19_666
C8 C6 C10 84(2) 3_556 19_666
C8 C6 C10 104(2) 19_666 19_666
C7 C6 C10 9.2(11) . 19_666
C7 C6 C10 43.4(9) 21_665 19_666
C14 C6 C10 127.0(12) . 19_666
C14 C6 C10 107.6(14) 21_665 19_666
C5 C6 C10 99.3(13) . 19_666
C9 C6 C10 28.8(18) 19_666 3_556
C8 C6 C10 104(2) 3_556 3_556
C8 C6 C10 84(2) 19_666 3_556
C7 C6 C10 43.4(9) . 3_556
C7 C6 C10 9.2(11) 21_665 3_556
C14 C6 C10 107.6(14) . 3_556
C14 C6 C10 127.0(12) 21_665 3_556
C5 C6 C10 99.3(13) . 3_556
C10 C6 C10 40.0(17) 19_666 3_556
C10 C7 C9 126(4) 19_666 19_666
C10 C7 C7 103(3) 19_666 21_665
C9 C7 C7 56.2(14) 19_666 21_665
C10 C7 C10 76(4) 19_666 3_556
C9 C7 C10 73.6(13) 19_666 3_556
C7 C7 C10 27.0(14) 21_665 3_556
C10 C7 C6 150(3) 19_666 .
C9 C7 C6 25.0(13) 19_666 .
C7 C7 C6 67.6(7) 21_665 .
C10 C7 C6 91.3(14) 3_556 .
C10 C7 C8 88(3) 19_666 .
C9 C7 C8 133.5(18) 19_666 .
C7 C7 C8 88.4(6) 21_665 .
C10 C7 C8 87.4(15) 3_556 .
C6 C7 C8 119.2(11) . .
C10 C7 C14 63(3) 19_666 19_666
C9 C7 C14 148(2) 19_666 19_666
C7 C7 C14 92.6(13) 21_665 19_666
C10 C7 C14 81(2) 3_556 19_666
C6 C7 C14 142.1(13) . 19_666
C8 C7 C14 24.4(11) . 19_666
C10 C7 C11 23(2) 19_666 19_666
C9 C7 C11 111(2) 19_666 19_666
C7 C7 C11 110.8(10) 21_665 19_666
C10 C7 C11 85.8(18) 3_556 19_666
C6 C7 C11 130.9(13) . 19_666
C8 C7 C11 109.6(13) . 19_666
C14 C7 C11 85.7(12) 19_666 19_666
C10 C7 C8 168(3) 19_666 3_556
C9 C7 C8 64.0(16) 19_666 3_556
C7 C7 C8 88.5(6) 21_665 3_556
C10 C7 C8 115.4(17) 3_556 3_556
C6 C7 C8 39.1(13) . 3_556
C8 C7 C8 88.5(15) . 3_556
C14 C7 C8 113(2) 19_666 3_556
C11 C7 C8 153.3(17) 19_666 3_556
C10 C7 C8 96(3) 19_666 21_665
C9 C7 C8 104(2) 19_666 21_665
C7 C7 C8 53.6(11) 21_665 21_665
C10 C7 C8 56.9(15) 3_556 21_665
C6 C7 C8 100.0(13) . 21_665
C8 C7 C8 34.8(16) . 21_665
C14 C7 C8 45.0(8) 19_666 21_665
C11 C7 C8 118.3(12) 19_666 21_665
C8 C7 C8 87.9(13) 3_556 21_665
C10 C7 C14 77(3) 19_666 3_556
C9 C7 C14 109.5(13) 19_666 3_556
C7 C7 C14 53.8(9) 21_665 3_556
C10 C7 C14 46.3(9) 3_556 3_556
C6 C7 C14 113.4(11) . 3_556
C8 C7 C14 41.1(11) . 3_556
C14 C7 C14 38.8(19) 19_666 3_556
C11 C7 C14 99.3(15) 19_666 3_556
C8 C7 C14 107.1(17) 3_556 3_556
C8 C7 C14 19.3(10) 21_665 3_556
C14 C8 C8 100(4) 19_666 21_665
C14 C8 C6 117(5) 19_666 19_666
C8 C8 C6 59.3(18) 21_665 19_666
C14 C8 C14 70(5) 19_666 3_556
C8 C8 C14 30.0(14) 21_665 3_556
C6 C8 C14 75.2(18) 19_666 3_556
C14 C8 C9 143(3) 19_666 .
C8 C8 C9 68.8(11) 21_665 .
C6 C8 C9 26.8(14) 19_666 .
C14 C8 C9 93.6(15) 3_556 .
C14 C8 C7 92(3) 19_666 .
C8 C8 C7 91.6(6) 21_665 .
C6 C8 C7 140.6(19) 19_666 .
C14 C8 C7 92.6(17) 3_556 .
C9 C8 C7 122.0(10) . .
C14 C8 C10 67(3) 19_666 19_666
C8 C8 C10 96.8(16) 21_665 19_666
C6 C8 C10 156(3) 19_666 19_666
C14 C8 C10 85(2) 3_556 19_666
C9 C8 C10 146.0(12) . 19_666
C7 C8 C10 24.7(11) . 19_666
C14 C8 C7 168(5) 19_666 3_556
C8 C8 C7 91.5(6) 21_665 3_556
C6 C8 C7 65.8(16) 19_666 3_556
C14 C8 C7 121.4(14) 3_556 3_556
C9 C8 C7 39.0(13) . 3_556
C7 C8 C7 91.4(15) . 3_556
C10 C8 C7 115(2) 19_666 3_556
C14 C8 N1 22(3) 19_666 19_666
C8 C8 N1 106.7(12) 21_665 19_666
C6 C8 N1 102(2) 19_666 19_666
C14 C8 N1 79(2) 3_556 19_666
C9 C8 N1 125.3(13) . 19_666
C7 C8 N1 112.4(13) . 19_666
C10 C8 N1 87.9(12) 19_666 19_666
C7 C8 N1 149(2) 3_556 19_666
C14 C8 C7 98(4) 19_666 21_665
C8 C8 C7 53.6(11) 21_665 21_665
C6 C8 C7 108(2) 19_666 21_665
C14 C8 C7 60.1(17) 3_556 21_665
C9 C8 C7 101.8(13) . 21_665
C7 C8 C7 38.1(8) . 21_665
C10 C8 C7 48.9(9) 19_666 21_665
C7 C8 C7 92.1(13) 3_556 21_665
N1 C8 C7 119.0(14) 19_666 21_665
C14 C8 C10 79(4) 19_666 3_556
C8 C8 C10 52.0(9) 21_665 3_556
C6 C8 C10 111.2(18) 19_666 3_556
C14 C8 C10 47.2(11) 3_556 3_556
C9 C8 C10 113.7(13) . 3_556
C7 C8 C10 45.5(9) . 3_556
C10 C8 C10 45(2) 19_666 3_556
C7 C8 C10 110.9(16) 3_556 3_556
N1 C8 C10 100.0(16) 19_666 3_556
C7 C8 C10 19.3(9) 21_665 3_556
C6 C9 C7 118(3) 19_666 19_666
C6 C9 C7 118(3) 19_666 3_556
C7 C9 C7 68(3) 19_666 3_556
C6 C9 C8 41(3) 19_666 21_665
C7 C9 C8 77(2) 19_666 21_665
C7 C9 C8 100.2(18) 3_556 21_665
C6 C9 C8 41(3) 19_666 .
C7 C9 C8 100.2(18) 19_666 .
C7 C9 C8 77(2) 3_556 .
C8 C9 C8 42(2) 21_665 .
C6 C9 C10 138(2) 19_666 21_665
C7 C9 C10 66.1(15) 19_666 21_665
C7 C9 C10 21.1(18) 3_556 21_665
C8 C9 C10 118.6(10) 21_665 21_665
C8 C9 C10 97.8(12) . 21_665
C6 C9 C10 138(2) 19_666 .
C7 C9 C10 21.1(18) 19_666 .
C7 C9 C10 66.1(15) 3_556 .
C8 C9 C10 97.8(12) 21_665 .
C8 C9 C10 118.6(10) . .
C10 C9 C10 57(2) 21_665 .
C6 C9 C5 76(3) 19_666 19_666
C7 C9 C5 141.1(17) 19_666 19_666
C7 C9 C5 141.1(17) 3_556 19_666
C8 C9 C5 110.6(12) 21_665 19_666
C8 C9 C5 110.6(12) . 19_666
C10 C9 C5 129.2(10) 21_665 19_666
C10 C9 C5 129.2(10) . 19_666
C6 C9 C14 29.8(19) 19_666 19_666
C7 C9 C14 108(2) 19_666 19_666
C7 C9 C14 87.8(17) 3_556 19_666
C8 C9 C14 41.1(11) 21_665 19_666
C8 C9 C14 11.5(12) . 19_666
C10 C9 C14 108.4(14) 21_665 19_666
C10 C9 C14 127.9(12) . 19_666
C5 C9 C14 99.8(12) 19_666 19_666
C6 C9 C14 29.8(18) 19_666 3_556
C7 C9 C14 87.8(17) 19_666 3_556
C7 C9 C14 108(2) 3_556 3_556
C8 C9 C14 11.5(12) 21_665 3_556
C8 C9 C14 41.1(11) . 3_556
C10 C9 C14 127.9(12) 21_665 3_556
C10 C9 C14 108.4(14) . 3_556
C5 C9 C14 99.8(12) 19_666 3_556
C14 C9 C14 36.6(18) 19_666 3_556
C7 C10 C10 77(3) 19_666 21_665
C7 C10 C7 50(2) 19_666 3_556
C10 C10 C7 27.0(14) 21_665 3_556
C7 C10 C14 93(3) 19_666 .
C10 C10 C14 87.1(15) 21_665 .
C7 C10 C14 89.0(17) 3_556 .
C7 C10 C9 33(3) 19_666 .
C10 C10 C9 61.7(11) 21_665 .
C7 C10 C9 40.3(13) 3_556 .
C14 C10 C9 118.7(10) . .
C7 C10 C11 146(3) 19_666 .
C10 C10 C11 113.3(17) 21_665 .
C7 C10 C11 134(3) 3_556 .
C14 C10 C11 119.0(11) . .
C9 C10 C11 121.7(12) . .
C7 C10 C8 67(3) 19_666 19_666
C10 C10 C8 83.2(16) 21_665 19_666
C7 C10 C8 74.2(14) 3_556 19_666
C14 C10 C8 25.2(12) . 19_666
C9 C10 C8 95.4(11) . 19_666
C11 C10 C8 142.9(15) . 19_666
C7 C10 C6 21(2) 19_666 19_666
C10 C10 C6 70.0(8) 21_665 19_666
C7 C10 C6 45.2(8) 3_556 19_666
C14 C10 C6 111.3(13) . 19_666
C9 C10 C6 13.1(8) . 19_666
C11 C10 C6 129.7(14) . 19_666
C8 C10 C6 86.6(11) 19_666 19_666
C7 C10 C14 84(3) 19_666 21_665
C10 C10 C14 47.4(9) 21_665 21_665
C7 C10 C14 54.3(17) 3_556 21_665
C14 C10 C14 39.7(17) . 21_665
C9 C10 C14 92.9(12) . 21_665
C11 C10 C14 127.6(18) . 21_665
C8 C10 C14 42.0(13) 19_666 21_665
C6 C10 C14 92.8(12) 19_666 21_665
C7 C10 C8 65(2) 19_666 3_556
C10 C10 C8 52.0(9) 21_665 3_556
C7 C10 C8 47.2(10) 3_556 3_556
C14 C10 C8 41.9(11) . 3_556
C9 C10 C8 80.1(11) . 3_556
C11 C10 C8 147(2) . 3_556
C8 C10 C8 31.1(17) 19_666 3_556
C6 C10 C8 77.0(9) 19_666 3_556
C14 C10 C8 19.6(9) 21_665 3_556
C12 C11 C10 119.8(12) . .
C12 C11 C7 129.6(13) . 19_666
C10 C11 C7 10.3(11) . 19_666
C11 C12 C13 120.7(11) . .
C11 C12 C12 132.0(9) . 24_565
C13 C12 C12 105.4(9) . 24_565
C12 C13 N1 119.0(13) . .
C8 C14 C14 80(4) 19_666 21_665
C8 C14 C8 50(3) 19_666 3_556
C14 C14 C8 30.0(14) 21_665 3_556
C8 C14 N1 148(4) 19_666 .
C14 C14 N1 109.1(19) 21_665 .
C8 C14 N1 133(3) 3_556 .
C8 C14 C10 87(3) 19_666 .
C14 C14 C10 92.9(15) 21_665 .
C8 C14 C10 90.9(18) 3_556 .
N1 C14 C10 121.8(12) . .
C8 C14 C6 38(3) 19_666 .
C14 C14 C6 64.1(12) 21_665 .
C8 C14 C6 42.5(13) 3_556 .
N1 C14 C6 116.6(13) . .
C10 C14 C6 121.5(11) . .
C8 C14 C7 64(3) 19_666 19_666
C14 C14 C7 87.4(13) 21_665 19_666
C8 C14 C7 74.9(15) 3_556 19_666
N1 C14 C7 145.0(15) . 19_666
C10 C14 C7 23.9(10) . 19_666
C6 C14 C7 98.3(12) . 19_666
C8 C14 C9 25(2) 19_666 19_666
C14 C14 C9 71.7(9) 21_665 19_666
C8 C14 C9 45.2(9) 3_556 19_666
N1 C14 C9 126.8(16) . 19_666
C10 C14 C9 111.1(14) . 19_666
C6 C14 C9 13.9(9) . 19_666
C7 C14 C9 87.3(12) 19_666 19_666
C8 C14 C10 81(4) 19_666 21_665
C14 C14 C10 47.4(9) 21_665 21_665
C8 C14 C10 52.7(17) 3_556 21_665
N1 C14 C10 128(2) . 21_665
C10 C14 C10 45.4(17) . 21_665
C6 C14 C10 94.2(12) . 21_665
C7 C14 C10 45.0(9) 19_666 21_665
C9 C14 C10 92.3(12) 19_666 21_665
C8 C14 C7 63(3) 19_666 3_556
C14 C14 C7 53.8(9) 21_665 3_556
C8 C14 C7 46.3(10) 3_556 3_556
N1 C14 C7 147(2) . 3_556
C10 C14 C7 44.7(11) . 3_556
C6 C14 C7 82.8(10) . 3_556
C7 C14 C7 33.6(12) 19_666 3_556
C9 C14 C7 77.7(9) 19_666 3_556
C10 C14 C7 19.0(8) 21_665 3_556

loop_
_geom_bond_atom_site_label_1
_geom_bond_atom_site_label_2
_geom_bond_distance
_geom_bond_site_symmetry_2
Cu1 O2 1.952(2) 25_666
Cu1 O2 1.952(2) 11_566
Cu1 O1 1.959(3) .
Cu1 O1 1.959(2) 23_655
Cu1 O1W 2.128(4) .
Cu1 Cu1 2.6457(10) 25_666
N1 C14 1.374(15) .
N1 C13 1.409(15) .
N1 C8 1.95(3) 19_666
O1 C1 1.245(4) .
O2 C1 1.252(4) .
O2 Cu1 1.952(2) 25_666
C1 C2 1.505(5) .
C2 C3 1.382(4) .
C2 C4 1.399(5) .
C3 C2 1.382(4) 21_665
C4 C5 1.376(5) .
C5 C4 1.376(5) 21_665
C5 C6 1.536(19) .
C5 C9 1.550(19) 19_666
C6 C9 0.66(2) 19_666
C6 C8 0.96(3) 3_556
C6 C8 0.96(3) 19_666
C6 C7 1.392(12) .
C6 C7 1.392(12) 21_665
C6 C14 1.378(18) .
C6 C14 1.378(18) 21_665
C6 C10 1.96(2) 19_666
C6 C10 1.96(2) 3_556
C7 C10 0.63(3) 19_666
C7 C9 0.95(3) 19_666
C7 C7 1.06(3) 21_665
C7 C10 1.35(2) 3_556
C7 C8 1.387(12) .
C7 C14 1.55(3) 19_666
C7 C11 1.94(2) 19_666
C7 C8 1.48(3) 3_556
C7 C8 1.72(3) 21_665
C7 C14 1.92(3) 3_556
C8 C14 0.64(3) 19_666
C8 C8 0.98(5) 21_665
C8 C6 0.96(3) 19_666
C8 C14 1.26(3) 3_556
C8 C9 1.362(12) .
C8 C10 1.50(3) 19_666
C8 C7 1.48(3) 3_556
C8 N1 1.95(3) 19_666
C8 C7 1.72(3) 21_665
C8 C10 1.89(3) 3_556
C9 C6 0.66(2) 19_666
C9 C7 0.95(3) 19_666
C9 C7 0.95(3) 3_556
C9 C8 1.362(12) 21_665
C9 C10 1.415(13) 21_665
C9 C10 1.415(13) .
C9 C5 1.550(19) 19_666
C9 C14 1.91(2) 19_666
C9 C14 1.91(2) 3_556
C10 C7 0.63(3) 19_666
C10 C10 1.34(5) 21_665
C10 C7 1.35(2) 3_556
C10 C14 1.386(11) .
C10 C11 1.389(14) .
C10 C8 1.50(3) 19_666
C10 C6 1.96(2) 19_666
C10 C14 1.88(3) 21_665
C10 C8 1.89(3) 3_556
C11 C12 1.384(13) .
C11 C7 1.94(2) 19_666
C12 C13 1.386(13) .
C12 C12 1.50(3) 24_565
C14 C8 0.64(3) 19_666
C14 C14 1.20(5) 21_665
C14 C8 1.26(3) 3_556
C14 C7 1.55(3) 19_666
C14 C9 1.91(2) 19_666
C14 C10 1.88(3) 21_665
C14 C7 1.92(3) 3_556

loop_
_platon_squeeze_void_nr
_platon_squeeze_void_average_x
_platon_squeeze_void_average_y
_platon_squeeze_void_average_z
_platon_squeeze_void_volume
_platon_squeeze_void_count_electrons
_platon_squeeze_void_content
1 -0.063 -0.048 0.000 6341 1451 ' '
